data_8103787
loop_
_publ_author_name
'Toebbens, D.M.'
'Depmeier, W.'

_publ_section_title
;
 The intermediate phase of strontium chromate aluminate sodalite
;
_journal_name_full 'Zeitschrift fuer Kristallographie (149,1979-)'
_journal_page_first 611
_journal_page_last 615
_journal_volume 216
_journal_year 2001
_chemical_formula_sum 'Al12 Cr2 O32 Sr8'
_chemical_name_systematic 'Sr8 (Al12 O24) (Cr O4)2'
_space_group_IT_number 138
_symmetry_space_group_name_Hall '-P 4ac 2ac'
_symmetry_space_group_name_H-M 'P 42/n c m :2'
_cell_angle_alpha 90
_cell_angle_beta 90
_cell_angle_gamma 90
_cell_formula_units_Z 2
_cell_length_a 13.3624
_cell_length_b 13.3624
_cell_length_c 9.4308
_cell_volume 1683.905
_citation_journal_id_ASTM ZEKRDZ
_cod_data_source_file Toebbens_ZEKRDZ_2001_79.cif
_cod_data_source_block Al12Cr2O32Sr8
_cod_database_code 8103787

loop_
_symmetry_equiv_pos_as_xyz
x,y,z
-y+1/2,x,z+1/2
-x+1/2,-y+1/2,z
y,-x+1/2,z+1/2
x+1/2,-y,-z+1/2
y+1/2,x+1/2,-z
-x,y+1/2,-z+1/2
-y,-x,-z
-x,-y,-z
y-1/2,-x,-z-1/2
x-1/2,y-1/2,-z
-y,x-1/2,-z-1/2
-x-1/2,y,z-1/2
-y-1/2,-x-1/2,z
x,-y-1/2,z-1/2
y,x,z

loop_
_atom_site_label
_atom_site_type_symbol
_atom_site_fract_x
_atom_site_fract_y
_atom_site_fract_z
_atom_site_occupancy
_atom_site_U_iso_or_equiv
Sr1 Sr+2 0.0012 0.7432 0.7589 0.5 0.0
Al1 Al+3 0.75 0.25 0.25 1 0.0
O3 O-2 0.8295 0.8295 0.1602 1 0.0
O10 O-2 0.5055 0.4288 0.3572 0.13 0.0
O5 O-2 0.6291 0.5059 0.4775 0.47 0.0
Cr1 Cr+6 0.5 0.5 0.5 1 0.0
O4 O-2 0.6649 0.3311 0.162 1 0.0
O6 O-2 0.5497 0.5497 0.6224 0.12 0.0
O2 O-2 0.3224 0.3224 0.1432 1 0.0
O1 O-2 0.499 0.1604 0.494 1 0.0
Al4 Al+3 0.6222 0.6222 0.9978 1 0.0
Al2 Al+3 0.75 0.75 0.25 1 0.0
O9 O-2 0.5637 0.5637 0.368 0.13 0.0
O8 O-2 0.5037 0.4285 0.653 0.19 0.0
O7 O-2 0.5803 0.5803 0.5075 0.19 0.0
Sr2 Sr+2 0.0005 0.7713 0.7268 0.5 0.0
Al3 Al+3 0.1258 0.8742 0 1 0.0
